data_1523696
loop_
_publ_author_name
'Giessen, B.C.'
'Wang, R.'
'Grant, N.J.'

_publ_section_title
;
 New A3 B5 phases of the titanium group metals with rhodium
;
_journal_name_full 'Transactions of the Metallurgical Society of Aime'
_journal_page_first 1207
_journal_page_last 1210
_journal_volume 245
_journal_year 1969
_chemical_formula_sum 'Rh5 Ti3'
_space_group_IT_number 55
_symmetry_space_group_name_Hall '-P 2 2ab'
_symmetry_space_group_name_H-M 'P b a m'
_cell_angle_alpha 90
_cell_angle_beta 90
_cell_angle_gamma 90
_cell_formula_units_Z 2
_cell_length_a 5.36
_cell_length_b 10.42
_cell_length_c 4.08
_cell_volume 227.873
_citation_journal_id_ASTM TMSAAB
_cod_data_source_file Giessen_TMSAAB_1969_1971.cif
_cod_data_source_block Rh5Ti3
_cod_original_cell_volume 227.8729
_cod_database_code 1523696

loop_
_symmetry_equiv_pos_as_xyz
x,y,z
-x,-y,z
x+1/2,-y+1/2,-z
-x+1/2,y+1/2,-z
-x,-y,-z
x,y,-z
-x-1/2,y-1/2,z
x-1/2,-y-1/2,z

loop_
_atom_site_label
_atom_site_type_symbol
_atom_site_fract_x
_atom_site_fract_y
_atom_site_fract_z
_atom_site_occupancy
_atom_site_U_iso_or_equiv
Ti1 Ti 0 0 0 1 0.0
Rh1 Rh 0 0.5 0 1 0.0
Ti2 Ti 0.359 0.132 0.5 1 0.0
Rh2 Rh 0.102 0.228 0 1 0.0
Rh3 Rh 0.316 0.39 0.5 1 0.0
